data_8104838
loop_
_publ_author_name
'Ding, Siyi'
'Zhu, Min'
'Miao, Zong-Cheng'

_publ_section_title
;
 The crystal structre of
 2-(4-bromophenyl)-2,3-dihydro-1H-naphtho[1,8-de][1,3,2]diazaborinine,
 C16H12BBrN2
;
_journal_issue 2
_journal_name_full 'Zeitschrift f\"ur Kristallographie - New Crystal Structures'
_journal_page_first 383
_journal_page_last 384
_journal_paper_doi 10.1515/ncrs-2020-0556
_journal_volume 236
_journal_year 2021
_chemical_formula_moiety 'C16 H12 B Br N2'
_chemical_formula_sum 'C16 H12 B Br N2'
_chemical_formula_weight 322.99
_space_group_IT_number 4
_space_group_name_Hall 'P 2yb'
_space_group_name_H-M_alt 'P 1 21 1'
_symmetry_cell_setting monoclinic
_atom_sites_solution_hydrogens geom
_cell_angle_alpha 90
_cell_angle_beta 97.512(2)
_cell_angle_gamma 90
_cell_formula_units_Z 2
_cell_length_a 4.7061(3)
_cell_length_b 10.4639(6)
_cell_length_c 13.5675(8)
_cell_measurement_reflns_used 4150
_cell_measurement_temperature 190
_cell_measurement_theta_max 53.93
_cell_measurement_theta_min 4.66
_cell_volume 662.39(7)
_computing_cell_refinement 'SAINT V8.38A '
_computing_data_reduction 'SAINT V8.38A '
_computing_molecular_graphics 'Olex2 '
_computing_publication_material 'Olex2 '
_computing_structure_refinement 'XL '
_computing_structure_solution 'SHELXT 2014/5 '
_diffrn_ambient_temperature 189.98
_diffrn_measured_fraction_theta_full 0.982
_diffrn_measured_fraction_theta_max 0.978
_diffrn_measurement_device_type 'Bruker APEX-II CCD'
_diffrn_measurement_method '\f and \w scans'
_diffrn_radiation_type GaK\a
_diffrn_radiation_wavelength 1.34139
_diffrn_reflns_av_R_equivalents 0.0440
_diffrn_reflns_av_unetI/netI 0.0643
_diffrn_reflns_Laue_measured_fraction_full 0.982
_diffrn_reflns_Laue_measured_fraction_max 0.978
_diffrn_reflns_limit_h_max 5
_diffrn_reflns_limit_h_min -5
_diffrn_reflns_limit_k_max 12
_diffrn_reflns_limit_k_min -12
_diffrn_reflns_limit_l_max 16
_diffrn_reflns_limit_l_min -16
_diffrn_reflns_number 3991
_diffrn_reflns_point_group_measured_fraction_full 0.911
_diffrn_reflns_point_group_measured_fraction_max 0.906
_diffrn_reflns_theta_full 53.594
_diffrn_reflns_theta_max 53.930
_diffrn_reflns_theta_min 4.658
_diffrn_standards_number 0
_exptl_absorpt_coefficient_mu 2.720
_exptl_absorpt_correction_T_max 0.849
_exptl_absorpt_correction_T_min 0.770
_exptl_absorpt_correction_type none
_exptl_absorpt_process_details
;
SADABS-2016/2 (Bruker,2016/2) was used for absorption correction.
wR2(int) was 0.1409 before and 0.0738 after correction.
The Ratio of minimum to maximum transmission is 0.4478.
The \l/2 correction factor is Not present.
;
_exptl_crystal_colour colorless
_exptl_crystal_density_diffrn 1.619
_exptl_crystal_description Needle
_exptl_crystal_F_000 324
_exptl_crystal_size_max 0.1
_exptl_crystal_size_mid 0.08
_exptl_crystal_size_min 0.06
_refine_diff_density_max 0.503
_refine_diff_density_min -0.920
_refine_diff_density_rms 0.120
_refine_ls_abs_structure_details
;
 Flack x determined using 923 quotients [(I+)-(I-)]/[(I+)+(I-)]
 (Parsons, Flack and Wagner, Acta Cryst. B69 (2013) 249-259).
;
_refine_ls_abs_structure_Flack 0.109(19)
_refine_ls_extinction_coef .
_refine_ls_extinction_method none
_refine_ls_goodness_of_fit_ref 1.085
_refine_ls_hydrogen_treatment constr
_refine_ls_matrix_type full
_refine_ls_number_parameters 181
_refine_ls_number_reflns 2198
_refine_ls_number_restraints 1
_refine_ls_restrained_S_all 1.085
_refine_ls_R_factor_all 0.0385
_refine_ls_R_factor_gt 0.0384
_refine_ls_shift/su_max 0.001
_refine_ls_shift/su_mean 0.000
_refine_ls_structure_factor_coef Fsqd
_refine_ls_weighting_details 'w=1/[\s^2^(Fo^2^)+(0.0604P)^2^+0.1084P] where P=(Fo^2^+2Fc^2^)/3'
_refine_ls_weighting_scheme calc
_refine_ls_wR_factor_gt 0.0994
_refine_ls_wR_factor_ref 0.0995
_reflns_Friedel_coverage 0.749
_reflns_Friedel_fraction_full 0.832
_reflns_Friedel_fraction_max 0.824
_reflns_number_gt 2188
_reflns_number_total
;2427 
 Reflections were merged by SHELXL according to the crystal
 class for the calculation of statistics and refinement.
 
 _reflns_Friedel_fraction is defined as the number of unique
 Friedel pairs measured divided by the number that would be
 possible theoretically, ignoring centric projections and
 systematic absences.
;
_reflns_threshold_expression 'I > 2\s(I)'
_cod_data_source_file suppl_j_ncrs-2020-0556_suppl.cif
_cod_data_source_block ok
_cod_depositor_comments
;
The following automatic conversions were performed:

data item '_symmetry_cell_setting' value 'Monoclinic' was changed to
'monoclinic' in accordance with the built-in table derived from the
CIF Core dictionary named 'cif_core.dic' version 2.4.5 last updated
on 2014-11-21.

Automatic conversion script
Id: cif_fix_values 8738 2021-04-28 16:35:53Z antanas 
;
_cod_original_sg_symbol_H-M 'P 21'
_cod_database_code 8104838
_olex2_refinement_description
;
1. Fixed Uiso
 At 1.2 times of:
  All C(H) groups, All N(H) groups
2.a Aromatic/amide H refined with riding coordinates:
 N1(H1), N2(H2), C2(H2A), C3(H3), C4(H4), C6(H6), C7(H7), C8(H8), C11(H11),
 C12(H12), C14(H14), C15(H15)
;

loop_
_space_group_symop_operation_xyz
'x, y, z'
'-x, y+1/2, -z'

loop_
_atom_site_label
_atom_site_type_symbol
_atom_site_fract_x
_atom_site_fract_y
_atom_site_fract_z
_atom_site_U_iso_or_equiv
_atom_site_adp_type
_atom_site_occupancy
_atom_site_site_symmetry_order
_atom_site_calc_flag
_atom_site_refinement_flags_posn
_atom_site_refinement_flags_adp
_atom_site_refinement_flags_occupancy
_atom_site_disorder_assembly
_atom_site_disorder_group
Br01 Br 1.04997(8) 0.87888(9) 0.07431(3) 0.0290(2) Uani 1 1 d . . . . .
N1 N 0.1275(7) 0.3841(8) 0.1996(3) 0.0263(8) Uani 1 1 d . . . . .
H1 H 0.172177 0.371879 0.139324 0.032 Uiso 1 1 calc R . . . .
N2 N 0.1809(8) 0.5011(4) 0.3546(3) 0.0233(8) Uani 1 1 d . . . . .
H2 H 0.259294 0.563560 0.392208 0.028 Uiso 1 1 calc R . . . .
C1 C -0.0108(10) 0.4214(5) 0.3931(4) 0.0221(10) Uani 1 1 d . . . . .
C2 C -0.0826(11) 0.4377(6) 0.4887(4) 0.0279(11) Uani 1 1 d . . . . .
H2A H 0.001973 0.504833 0.529613 0.033 Uiso 1 1 calc R . . . .
C3 C -0.2794(10) 0.3552(5) 0.5242(3) 0.0287(11) Uani 1 1 d . . . . .
H3 H -0.328301 0.367807 0.589212 0.034 Uiso 1 1 calc R . . . .
C4 C -0.4039(9) 0.2566(5) 0.4677(3) 0.0258(10) Uani 1 1 d . . . . .
H4 H -0.537117 0.201951 0.493733 0.031 Uiso 1 1 calc R . . . .
C5 C -0.3332(9) 0.2358(5) 0.3697(4) 0.0230(9) Uani 1 1 d . . . . .
C6 C -0.4550(10) 0.1351(5) 0.3088(4) 0.0271(10) Uani 1 1 d . . . . .
H6 H -0.585788 0.077775 0.333244 0.032 Uiso 1 1 calc R . . . .
C7 C -0.3850(12) 0.1202(5) 0.2151(4) 0.0302(11) Uani 1 1 d . . . . .
H7 H -0.469792 0.052713 0.174603 0.036 Uiso 1 1 calc R . . . .
C8 C -0.1906(10) 0.2023(5) 0.1773(4) 0.0264(10) Uani 1 1 d . . . . .
H8 H -0.143673 0.189401 0.112073 0.032 Uiso 1 1 calc R . . . .
C9 C -0.0665(9) 0.3020(5) 0.2343(3) 0.0210(9) Uani 1 1 d . . . . .
C10 C 0.4664(9) 0.5826(5) 0.2126(3) 0.0207(9) Uani 1 1 d . . . . .
C11 C 0.5168(11) 0.5747(5) 0.1132(4) 0.0287(11) Uani 1 1 d . . . . .
H11 H 0.427910 0.508311 0.072431 0.034 Uiso 1 1 calc R . . . .
C12 C 0.6916(11) 0.6605(6) 0.0728(4) 0.0287(11) Uani 1 1 d . . . . .
H12 H 0.724365 0.652767 0.005451 0.034 Uiso 1 1 calc R . . . .
C13 C 0.8178(9) 0.7573(4) 0.1313(3) 0.0219(9) Uani 1 1 d . . . . .
C14 C 0.7790(10) 0.7694(5) 0.2296(4) 0.0270(10) Uani 1 1 d . . . . .
H14 H 0.869439 0.836221 0.269481 0.032 Uiso 1 1 calc R . . . .
C15 C 0.6050(10) 0.6817(5) 0.2689(4) 0.0255(10) Uani 1 1 d . . . . .
H15 H 0.578574 0.689028 0.336895 0.031 Uiso 1 1 calc R . . . .
C16 C -0.1353(9) 0.3201(5) 0.3329(3) 0.0199(9) Uani 1 1 d . . . . .
B1 B 0.2587(10) 0.4874(6) 0.2567(4) 0.0214(10) Uani 1 1 d . . . . .

loop_
_atom_site_aniso_label
_atom_site_aniso_U_11
_atom_site_aniso_U_22
_atom_site_aniso_U_33
_atom_site_aniso_U_23
_atom_site_aniso_U_13
_atom_site_aniso_U_12
Br01 0.0291(3) 0.0238(3) 0.0351(3) 0.0038(3) 0.00817(19) -0.0069(3)
N1 0.0269(16) 0.028(2) 0.0254(16) -0.003(3) 0.0075(13) 0.000(3)
N2 0.0237(17) 0.019(2) 0.027(2) -0.0021(16) 0.0042(15) -0.0059(16)
C1 0.0175(18) 0.022(3) 0.027(2) 0.0014(18) 0.0039(18) 0.0007(18)
C2 0.027(2) 0.032(3) 0.025(2) -0.003(2) 0.005(2) 0.001(2)
C3 0.031(2) 0.031(3) 0.026(2) 0.003(2) 0.0097(17) 0.002(2)
C4 0.025(2) 0.024(3) 0.030(2) 0.006(2) 0.0079(19) 0.0034(19)
C5 0.019(2) 0.019(2) 0.031(2) 0.0075(19) 0.0020(18) -0.0001(18)
C6 0.029(2) 0.015(2) 0.038(3) 0.005(2) 0.006(2) -0.0008(19)
C7 0.031(3) 0.022(3) 0.036(3) -0.001(2) -0.001(2) -0.008(2)
C8 0.031(2) 0.022(2) 0.027(2) -0.0036(19) 0.0077(19) -0.006(2)
C9 0.0195(19) 0.018(2) 0.026(2) 0.0030(17) 0.0039(17) 0.0022(17)
C10 0.0171(18) 0.017(2) 0.027(2) -0.0019(19) 0.0018(16) 0.0026(18)
C11 0.033(2) 0.026(3) 0.028(3) -0.008(2) 0.007(2) -0.010(2)
C12 0.031(2) 0.029(3) 0.027(2) -0.003(2) 0.009(2) -0.007(2)
C13 0.0197(18) 0.016(2) 0.031(2) 0.0023(19) 0.0050(18) 0.0007(19)
C14 0.028(2) 0.024(3) 0.029(2) -0.001(2) 0.0006(19) -0.006(2)
C15 0.030(2) 0.022(2) 0.025(2) 0.001(2) 0.0056(19) -0.004(2)
C16 0.0190(19) 0.015(2) 0.025(2) 0.0020(17) 0.0017(18) 0.0048(16)
B1 0.0140(19) 0.022(2) 0.028(2) 0.002(2) 0.0014(18) 0.006(2)

loop_
_atom_type_symbol
_atom_type_description
_atom_type_scat_dispersion_real
_atom_type_scat_dispersion_imag
_atom_type_scat_source
C C 0.0148 0.0070 'International Tables Vol C Tables 4.2.6.8 and 6.1.1.4'
H H 0.0000 0.0000 'International Tables Vol C Tables 4.2.6.8 and 6.1.1.4'
B B 0.0073 0.0030 'International Tables Vol C Tables 4.2.6.8 and 6.1.1.4'
Br Br -0.9502 1.0410 'International Tables Vol C Tables 4.2.6.8 and 6.1.1.4'
N N 0.0253 0.0136 'International Tables Vol C Tables 4.2.6.8 and 6.1.1.4'

loop_
_geom_angle_atom_site_label_1
_geom_angle_atom_site_label_2
_geom_angle_atom_site_label_3
_geom_angle
_geom_angle_site_symmetry_1
_geom_angle_site_symmetry_3
C9 N1 H1 118.4 . .
C9 N1 B1 123.1(4) . .
B1 N1 H1 118.4 . .
C1 N2 H2 118.3 . .
C1 N2 B1 123.4(4) . .
B1 N2 H2 118.3 . .
N2 C1 C2 121.9(4) . .
N2 C1 C16 118.3(4) . .
C2 C1 C16 119.7(4) . .
C1 C2 H2A 120.1 . .
C1 C2 C3 119.8(5) . .
C3 C2 H2A 120.1 . .
C2 C3 H3 119.1 . .
C4 C3 C2 121.8(4) . .
C4 C3 H3 119.1 . .
C3 C4 H4 120.0 . .
C3 C4 C5 120.0(4) . .
C5 C4 H4 120.0 . .
C6 C5 C4 122.1(4) . .
C6 C5 C16 119.5(4) . .
C16 C5 C4 118.4(4) . .
C5 C6 H6 119.9 . .
C7 C6 C5 120.1(5) . .
C7 C6 H6 119.9 . .
C6 C7 H7 119.3 . .
C6 C7 C8 121.3(5) . .
C8 C7 H7 119.3 . .
C7 C8 H8 119.8 . .
C9 C8 C7 120.5(5) . .
C9 C8 H8 119.8 . .
N1 C9 C8 121.9(5) . .
N1 C9 C16 118.5(4) . .
C8 C9 C16 119.6(4) . .
C11 C10 B1 121.5(4) . .
C15 C10 C11 116.4(4) . .
C15 C10 B1 122.1(4) . .
C10 C11 H11 119.1 . .
C12 C11 C10 121.9(4) . .
C12 C11 H11 119.1 . .
C11 C12 H12 120.4 . .
C13 C12 C11 119.1(4) . .
C13 C12 H12 120.4 . .
C12 C13 Br01 119.1(4) . .
C12 C13 C14 121.7(4) . .
C14 C13 Br01 119.2(4) . .
C13 C14 H14 120.9 . .
C13 C14 C15 118.2(4) . .
C15 C14 H14 120.9 . .
C10 C15 H15 118.7 . .
C14 C15 C10 122.6(4) . .
C14 C15 H15 118.7 . .
C1 C16 C5 120.2(4) . .
C1 C16 C9 120.8(4) . .
C5 C16 C9 119.0(4) . .
N1 B1 N2 115.8(4) . .
N1 B1 C10 121.5(4) . .
N2 B1 C10 122.6(4) . .

loop_
_geom_bond_atom_site_label_1
_geom_bond_atom_site_label_2
_geom_bond_distance
_geom_bond_site_symmetry_2
Br01 C13 1.905(5) .
N1 H1 0.8800 .
N1 C9 1.381(8) .
N1 B1 1.423(9) .
N2 H2 0.8800 .
N2 C1 1.381(6) .
N2 B1 1.430(6) .
C1 C2 1.392(7) .
C1 C16 1.417(7) .
C2 H2A 0.9500 .
C2 C3 1.397(7) .
C3 H3 0.9500 .
C3 C4 1.370(7) .
C4 H4 0.9500 .
C4 C5 1.429(7) .
C5 C6 1.413(7) .
C5 C16 1.420(6) .
C6 H6 0.9500 .
C6 C7 1.364(8) .
C7 H7 0.9500 .
C7 C8 1.400(7) .
C8 H8 0.9500 .
C8 C9 1.382(7) .
C9 C16 1.429(6) .
C10 C11 1.402(7) .
C10 C15 1.398(7) .
C10 B1 1.568(7) .
C11 H11 0.9500 .
C11 C12 1.379(8) .
C12 H12 0.9500 .
C12 C13 1.373(7) .
C13 C14 1.376(7) .
C14 H14 0.9500 .
C14 C15 1.382(7) .
C15 H15 0.9500 .
